data_1552675
loop_
_publ_author_name
'Hanthanong, Sujitra'
'Choodej, Siwattra'
'Teerawatananond, Thapong'
'Pudhom, Khanitha'

_publ_section_title
;
 Rearranged Clerodane Diterpenoids from the Stems of Tinospora baenzigeri.
;
_journal_issue 6
_journal_name_full 'Journal of natural products'
_journal_page_first 1405
_journal_page_last 1411
_journal_paper_doi 10.1021/acs.jnatprod.8b00483
_journal_volume 82
_journal_year 2019
_chemical_formula_sum 'C22 H32 O11'
_chemical_formula_weight 472.48
_space_group_IT_number 4
_space_group_name_Hall 'P 2yb'
_space_group_name_H-M_alt 'P 1 21 1'
_atom_sites_solution_hydrogens geom
_atom_sites_solution_primary direct
_atom_sites_solution_secondary difmap
_audit_creation_method SHELXL-97
_cell_angle_alpha 90.00
_cell_angle_beta 99.527(6)
_cell_angle_gamma 90.00
_cell_formula_units_Z 2
_cell_length_a 7.4637(16)
_cell_length_b 11.964(2)
_cell_length_c 12.983(3)
_cell_measurement_temperature 293(2)
_cell_volume 1143.3(4)
_computing_structure_refinement 'SHELXL-97 (Sheldrick, 2008)'
_diffrn_ambient_temperature 293(2)
_diffrn_measured_fraction_theta_full 0.998
_diffrn_measured_fraction_theta_max 0.998
_diffrn_radiation_monochromator graphite
_diffrn_radiation_source 'fine-focus sealed tube'
_diffrn_radiation_type MoK\a
_diffrn_radiation_wavelength 0.71073
_diffrn_reflns_av_R_equivalents 0.0401
_diffrn_reflns_av_sigmaI/netI 0.0651
_diffrn_reflns_limit_h_max 8
_diffrn_reflns_limit_h_min -8
_diffrn_reflns_limit_k_max 14
_diffrn_reflns_limit_k_min -14
_diffrn_reflns_limit_l_max 15
_diffrn_reflns_limit_l_min -15
_diffrn_reflns_number 11314
_diffrn_reflns_theta_full 25.19
_diffrn_reflns_theta_max 25.19
_diffrn_reflns_theta_min 1.59
_exptl_absorpt_coefficient_mu 0.110
_exptl_crystal_density_diffrn 1.372
_exptl_crystal_density_method 'not measured'
_exptl_crystal_F_000 504
_refine_diff_density_max 0.174
_refine_diff_density_min -0.210
_refine_diff_density_rms 0.039
_refine_ls_abs_structure_details 'Flack H D (1983), Acta Cryst. A39, 876-881'
_refine_ls_abs_structure_Flack -1.5(10)
_refine_ls_extinction_method none
_refine_ls_goodness_of_fit_ref 0.972
_refine_ls_hydrogen_treatment mixed
_refine_ls_matrix_type full
_refine_ls_number_parameters 304
_refine_ls_number_reflns 4073
_refine_ls_number_restraints 314
_refine_ls_restrained_S_all 0.937
_refine_ls_R_factor_all 0.0848
_refine_ls_R_factor_gt 0.0447
_refine_ls_shift/su_max 0.004
_refine_ls_shift/su_mean 0.000
_refine_ls_structure_factor_coef Fsqd
_refine_ls_weighting_details 'calc w=1/[\s^2^(Fo^2^)+(0.0566P)^2^+0.0000P] where P=(Fo^2^+2Fc^2^)/3'
_refine_ls_weighting_scheme calc
_refine_ls_wR_factor_gt 0.0908
_refine_ls_wR_factor_ref 0.1063
_reflns_number_gt 2800
_reflns_number_total 4073
_reflns_threshold_expression >2\s(I)
_cod_data_source_file np8b00483_si_005.cif
_cod_data_source_block s582357_1_0m
_cod_database_code 1552675

loop_
_symmetry_equiv_pos_as_xyz
'x, y, z'
'-x, y+1/2, -z'

loop_
_atom_site_label
_atom_site_type_symbol
_atom_site_fract_x
_atom_site_fract_y
_atom_site_fract_z
_atom_site_U_iso_or_equiv
_atom_site_adp_type
_atom_site_occupancy
_atom_site_symmetry_multiplicity
_atom_site_calc_flag
_atom_site_refinement_flags
C1 C 0.2995(5) 0.4582(3) 0.7192(3) 0.0481(9) Uani 1 1 d U
H1A H 0.4290 0.4732 0.7318 0.058 Uiso 1 1 calc R
H1B H 0.2348 0.5282 0.7045 0.058 Uiso 1 1 calc R
C2 C 0.2422(4) 0.4002(3) 0.8123(3) 0.0449(8) Uani 1 1 d U
H2 H 0.3318 0.4142 0.8751 0.054 Uiso 1 1 calc R
C3 C 0.0543(5) 0.4273(3) 0.8331(4) 0.0679(12) Uani 1 1 d U
H3A H 0.0577 0.4417 0.9069 0.082 Uiso 1 1 calc R
H3B H 0.0085 0.4937 0.7945 0.082 Uiso 1 1 calc R
C4 C 0.2344(4) 0.2755(3) 0.7873(2) 0.0346(7) Uani 1 1 d U
C5 C 0.3001(4) 0.2619(2) 0.6794(2) 0.0314(7) Uani 1 1 d U
H5 H 0.2893 0.1339 0.8385 0.050 Uiso 1 1 d .
C6 C 0.5097(4) 0.2516(3) 0.7018(2) 0.0422(8) Uani 1 1 d U
H6A H 0.5586 0.3032 0.7570 0.051 Uiso 1 1 calc R
H6B H 0.5431 0.1764 0.7256 0.051 Uiso 1 1 calc R
C7 C 0.5896(4) 0.2762(3) 0.6071(2) 0.0374(7) Uani 1 1 d U
H7 H 0.7038 0.2472 0.6029 0.045 Uiso 1 1 calc R
C8 C 0.5075(4) 0.3371(2) 0.5287(2) 0.0295(7) Uani 1 1 d U
C9 C 0.3309(4) 0.3996(2) 0.5284(2) 0.0321(7) Uani 1 1 d U
C10 C 0.2499(4) 0.3757(2) 0.6285(2) 0.0304(7) Uani 1 1 d U
H10 H 0.1173 0.3772 0.6087 0.036 Uiso 1 1 calc R
C11 C 0.1983(4) 0.3682(3) 0.4292(2) 0.0407(8) Uani 1 1 d U
H11A H 0.1077 0.3176 0.4483 0.049 Uiso 1 1 calc R
H11B H 0.1358 0.4353 0.4009 0.049 Uiso 1 1 calc R
C12 C 0.2855(4) 0.3135(3) 0.3441(2) 0.0312(7) Uani 1 1 d U
H12 H 0.2889 0.2325 0.3558 0.037 Uiso 1 1 calc R
C13 C 0.1835(4) 0.3360(2) 0.2347(2) 0.0302(7) Uani 1 1 d U
C14 C -0.0190(4) 0.3054(2) 0.2206(2) 0.0333(7) Uani 1 1 d U
H14 H -0.0353 0.2385 0.2616 0.040 Uiso 1 1 calc R
C15 C -0.0686(4) 0.2793(3) 0.1045(2) 0.0371(7) Uani 1 1 d U
H15 H -0.1451 0.3392 0.0696 0.045 Uiso 1 1 calc R
C16 C 0.2429(4) 0.2658(2) 0.1476(2) 0.0321(7) Uani 1 1 d U
H16 H 0.3540 0.2964 0.1277 0.038 Uiso 1 1 calc R
C17 C 0.5887(4) 0.3459(3) 0.4334(2) 0.0347(7) Uani 1 1 d U
C18 C 0.0340(4) 0.2454(3) 0.7815(2) 0.0388(8) Uani 1 1 d U
C19 C 0.2196(4) 0.1625(3) 0.6149(3) 0.0433(8) Uani 1 1 d U
H19A H 0.0921 0.1746 0.5921 0.065 Uiso 1 1 calc R
H19B H 0.2370 0.0960 0.6567 0.065 Uiso 1 1 calc R
H19C H 0.2791 0.1542 0.5552 0.065 Uiso 1 1 calc R
C20 C 0.3734(5) 0.5255(2) 0.5196(3) 0.0561(10) Uani 1 1 d U
H20A H 0.4140 0.5395 0.4544 0.084 Uiso 1 1 calc R
H20B H 0.4668 0.5468 0.5762 0.084 Uiso 1 1 calc R
H20C H 0.2657 0.5683 0.5227 0.084 Uiso 1 1 calc R
C21 C -0.2310(6) 0.1513(4) -0.0123(3) 0.0840(15) Uani 1 1 d U
H21A H -0.3035 0.2119 -0.0449 0.126 Uiso 1 1 calc R
H21B H -0.3042 0.0851 -0.0148 0.126 Uiso 1 1 calc R
H21C H -0.1310 0.1383 -0.0487 0.126 Uiso 1 1 calc R
C22 C 0.3247(5) 0.0854(3) 0.1055(3) 0.0562(10) Uani 1 1 d U
H22A H 0.2371 0.0906 0.0426 0.084 Uiso 1 1 calc R
H22B H 0.3312 0.0095 0.1299 0.084 Uiso 1 1 calc R
H22C H 0.4417 0.1082 0.0916 0.084 Uiso 1 1 calc R
O1 O 0.4719(2) 0.35264(17) 0.34316(15) 0.0374(5) Uani 1 1 d U
O2 O 0.7500(3) 0.3500(2) 0.43071(17) 0.0526(6) Uani 1 1 d U
O3 O -0.0618(3) 0.33393(19) 0.80078(18) 0.0508(6) Uani 1 1 d U
O4 O -0.0376(4) 0.1567(2) 0.7632(2) 0.0676(8) Uani 1 1 d U
O5 O 0.3358(3) 0.2157(2) 0.87073(17) 0.0563(7) Uani 1 1 d U
O6 O 0.0970(3) 0.27394(18) 0.06393(15) 0.0389(5) Uani 1 1 d U
O7 O 0.2075(3) 0.44921(16) 0.20622(18) 0.0411(5) Uani 1 1 d U
H7A H 0.1255 0.4875 0.2226 0.062 Uiso 1 1 calc R
O8 O -0.1282(3) 0.39301(18) 0.24843(17) 0.0418(5) Uani 1 1 d U
H8 H -0.1671 0.3761 0.3018 0.063 Uiso 1 1 calc R
O9 O -0.1636(3) 0.17896(19) 0.09340(16) 0.0491(6) Uani 1 1 d U
O10 O 0.2713(3) 0.15623(16) 0.18331(16) 0.0396(5) Uani 1 1 d U
O1W O 0.4372(3) -0.00194(19) 0.8584(2) 0.0638(7) Uani 1 1 d .
H1OW H 0.3266 -0.0582 0.8361 0.050 Uiso 1 1 d .
H2OW H 0.5390 -0.0255 0.8161 0.050 Uiso 1 1 d .

loop_
_atom_site_aniso_label
_atom_site_aniso_U_11
_atom_site_aniso_U_22
_atom_site_aniso_U_33
_atom_site_aniso_U_23
_atom_site_aniso_U_13
_atom_site_aniso_U_12
C1 0.056(2) 0.0437(19) 0.048(2) -0.0130(17) 0.0182(18) -0.0145(17)
C2 0.0450(19) 0.0557(19) 0.036(2) -0.0090(16) 0.0140(16) -0.0086(17)
C3 0.067(3) 0.056(2) 0.091(3) -0.011(2) 0.044(2) -0.0044(19)
C4 0.0287(16) 0.0488(17) 0.0276(16) 0.0098(15) 0.0088(13) 0.0064(15)
C5 0.0206(15) 0.0406(16) 0.0343(17) 0.0018(14) 0.0085(13) 0.0014(14)
C6 0.0303(17) 0.065(2) 0.0316(18) 0.0068(16) 0.0071(14) 0.0086(16)
C7 0.0218(15) 0.0570(19) 0.0346(18) 0.0015(16) 0.0077(14) 0.0017(15)
C8 0.0185(14) 0.0429(17) 0.0273(16) -0.0028(15) 0.0047(12) -0.0076(14)
C9 0.0305(17) 0.0381(16) 0.0298(17) 0.0013(14) 0.0111(13) -0.0008(14)
C10 0.0241(15) 0.0354(16) 0.0331(17) 0.0004(13) 0.0089(13) -0.0034(12)
C11 0.0254(16) 0.067(2) 0.0308(18) 0.0023(16) 0.0079(14) 0.0111(15)
C12 0.0199(15) 0.0459(18) 0.0291(16) 0.0050(14) 0.0078(12) 0.0003(13)
C13 0.0242(15) 0.0364(17) 0.0309(16) 0.0058(14) 0.0075(13) -0.0001(13)
C14 0.0256(16) 0.0483(19) 0.0271(16) 0.0061(14) 0.0076(13) 0.0052(13)
C15 0.0265(17) 0.059(2) 0.0257(16) 0.0098(15) 0.0040(13) 0.0058(15)
C16 0.0221(15) 0.0426(17) 0.0328(17) 0.0095(15) 0.0085(13) 0.0049(14)
C17 0.0233(16) 0.0517(19) 0.0300(17) 0.0007(15) 0.0066(13) -0.0014(15)
C18 0.0389(18) 0.047(2) 0.0350(19) 0.0092(16) 0.0204(15) 0.0001(17)
C19 0.049(2) 0.0416(18) 0.043(2) -0.0024(16) 0.0191(17) -0.0064(16)
C20 0.068(3) 0.0403(18) 0.069(3) 0.0070(18) 0.038(2) -0.0008(18)
C21 0.082(3) 0.127(4) 0.039(2) -0.015(2) -0.003(2) -0.043(3)
C22 0.061(3) 0.052(2) 0.055(2) -0.0037(18) 0.011(2) 0.0148(19)
O1 0.0199(10) 0.0641(14) 0.0293(12) 0.0029(10) 0.0077(9) 0.0004(10)
O2 0.0195(12) 0.1000(18) 0.0402(14) 0.0061(12) 0.0105(10) -0.0029(12)
O3 0.0360(13) 0.0583(15) 0.0623(16) 0.0021(12) 0.0202(11) 0.0046(12)
O4 0.0657(18) 0.0547(16) 0.093(2) -0.0056(14) 0.0438(16) -0.0257(14)
O5 0.0543(15) 0.0785(16) 0.0371(14) 0.0088(12) 0.0103(12) 0.0181(13)
O6 0.0308(11) 0.0622(14) 0.0251(11) 0.0072(10) 0.0085(9) 0.0063(11)
O7 0.0355(13) 0.0399(12) 0.0515(14) 0.0105(11) 0.0180(11) 0.0093(10)
O8 0.0289(11) 0.0632(14) 0.0361(13) 0.0059(11) 0.0136(10) 0.0131(11)
O9 0.0428(13) 0.0737(16) 0.0300(13) -0.0001(11) 0.0032(11) -0.0189(12)
O10 0.0432(13) 0.0431(13) 0.0344(12) 0.0035(10) 0.0114(10) 0.0081(10)
O1W 0.0492(15) 0.0644(16) 0.0764(19) -0.0173(14) 0.0070(14) -0.0013(13)

loop_
_atom_type_symbol
_atom_type_description
_atom_type_scat_dispersion_real
_atom_type_scat_dispersion_imag
_atom_type_scat_source
C C 0.0033 0.0016 'International Tables Vol C Tables 4.2.6.8 and 6.1.1.4'
H H 0.0000 0.0000 'International Tables Vol C Tables 4.2.6.8 and 6.1.1.4'
O O 0.0106 0.0060 'International Tables Vol C Tables 4.2.6.8 and 6.1.1.4'

loop_
_geom_angle_atom_site_label_1
_geom_angle_atom_site_label_2
_geom_angle_atom_site_label_3
_geom_angle
C2 C1 C10 104.6(3)
C3 C2 C1 116.0(3)
C3 C2 C4 104.2(3)
C1 C2 C4 106.5(2)
O3 C3 C2 108.4(3)
O5 C4 C2 109.7(3)
O5 C4 C18 108.4(2)
C2 C4 C18 104.1(3)
O5 C4 C5 115.3(2)
C2 C4 C5 106.5(2)
C18 C4 C5 112.3(2)
C19 C5 C10 114.3(2)
C19 C5 C6 109.6(2)
C10 C5 C6 108.6(2)
C19 C5 C4 114.9(2)
C10 C5 C4 101.7(2)
C6 C5 C4 107.2(2)
C7 C6 C5 111.2(3)
C8 C7 C6 123.5(3)
C7 C8 C17 119.1(3)
C7 C8 C9 124.6(3)
C17 C8 C9 116.3(3)
C8 C9 C11 108.7(2)
C8 C9 C20 107.0(2)
C11 C9 C20 106.7(3)
C8 C9 C10 111.5(2)
C11 C9 C10 111.8(2)
C20 C9 C10 110.8(2)
C5 C10 C1 103.3(2)
C5 C10 C9 115.1(2)
C1 C10 C9 116.6(2)
C12 C11 C9 114.9(2)
O1 C12 C11 112.9(2)
O1 C12 C13 105.3(2)
C11 C12 C13 113.2(2)
O7 C13 C12 110.2(2)
O7 C13 C16 105.4(2)
C12 C13 C16 115.5(2)
O7 C13 C14 111.1(2)
C12 C13 C14 113.6(2)
C16 C13 C14 100.4(2)
O8 C14 C15 110.5(2)
O8 C14 C13 113.0(2)
C15 C14 C13 103.9(2)
O9 C15 O6 112.5(3)
O9 C15 C14 108.5(2)
O6 C15 C14 107.0(2)
O10 C16 O6 112.2(2)
O10 C16 C13 108.5(2)
O6 C16 C13 104.5(2)
O2 C17 O1 118.5(3)
O2 C17 C8 125.3(3)
O1 C17 C8 116.2(2)
O4 C18 O3 120.7(3)
O4 C18 C4 128.4(3)
O3 C18 C4 110.9(3)
C17 O1 C12 116.9(2)
C18 O3 C3 111.0(3)
C16 O6 C15 108.97(19)
C15 O9 C21 113.3(3)
C16 O10 C22 111.6(2)

loop_
_geom_bond_atom_site_label_1
_geom_bond_atom_site_label_2
_geom_bond_distance
C1 C2 1.515(4)
C1 C10 1.535(4)
C2 C3 1.507(5)
C2 C4 1.526(5)
C3 O3 1.434(4)
C4 O5 1.409(4)
C4 C18 1.528(4)
C4 C5 1.567(4)
C5 C19 1.520(4)
C5 C10 1.532(4)
C5 C6 1.549(4)
C6 C7 1.482(4)
C7 C8 1.317(4)
C8 C17 1.468(4)
C8 C9 1.515(4)
C9 C11 1.536(4)
C9 C20 1.547(4)
C9 C10 1.549(4)
C11 C12 1.519(4)
C12 O1 1.470(3)
C12 C13 1.521(4)
C13 O7 1.423(3)
C13 C16 1.532(4)
C13 C14 1.536(4)
C14 O8 1.411(3)
C14 C15 1.523(4)
C15 O9 1.389(4)
C15 O6 1.423(3)
C16 O10 1.394(4)
C16 O6 1.408(3)
C17 O2 1.211(3)
C17 O1 1.342(3)
C18 O4 1.195(4)
C18 O3 1.325(4)
C21 O9 1.420(4)
C22 O10 1.425(4)
